data_2223536
loop_
_publ_author_name
'Li, Jia-Ying'
'Liu, Yi-Chang'
'Lin, Chia-Her'
'Ko, Bao-Tsan'

_publ_section_title
;
 2-(2<i>H</i>-Benzotriazol-2-yl)-6-[(diethylamino)methyl]-4-methylphenol
;
_journal_coeditor_code RK2166
_journal_issue 10
_journal_name_full 'Acta Crystallographica Section E'
_journal_page_first o2475
_journal_paper_doi 10.1107/S1600536809036575
_journal_volume 65
_journal_year 2009
_chemical_formula_iupac 'C18 H22 N4 O'
_chemical_formula_moiety 'C18 H22 N4 O'
_chemical_formula_sum 'C18 H22 N4 O'
_chemical_formula_weight 310.40
_chemical_name_systematic
;
2-(2<i>H</i>-benzotriazol-2-yl)-6-[(diethylamino)methyl]-4-methylphenol
;
_space_group_IT_number 14
_symmetry_cell_setting monoclinic
_symmetry_space_group_name_Hall '-P 2ybc'
_symmetry_space_group_name_H-M 'P 1 21/c 1'
_atom_sites_solution_hydrogens geom
_atom_sites_solution_primary direct
_atom_sites_solution_secondary difmap
_audit_creation_method SHELXL97
_cell_angle_alpha 90.00
_cell_angle_beta 100.200(2)
_cell_angle_gamma 90.00
_cell_formula_units_Z 4
_cell_length_a 8.3648(4)
_cell_length_b 20.0061(8)
_cell_length_c 10.0340(4)
_cell_measurement_reflns_used 5834
_cell_measurement_temperature 295(2)
_cell_measurement_theta_max 27.401
_cell_measurement_theta_min 2.474
_cell_volume 1652.62(12)
_computing_cell_refinement 'SAINT (Bruker, 2008)'
_computing_data_collection 'APEX2 (Bruker, 2008)'
_computing_data_reduction 'SAINT (Bruker, 2008)'
_computing_molecular_graphics 'SHELXTL  (Sheldrick, 2008)'
_computing_publication_material 'SHELXTL (Sheldrick, 2008)'
_computing_structure_refinement 'SHELXL97 (Sheldrick, 2008)'
_computing_structure_solution 'SHELXS97 (Sheldrick, 2008)'
_diffrn_ambient_temperature 295(2)
_diffrn_detector_area_resol_mean 8.3333
_diffrn_measured_fraction_theta_full 0.976
_diffrn_measured_fraction_theta_max 0.946
_diffrn_measurement_device_type 'Bruker APEXII CCD'
_diffrn_measurement_method '\f-- and \w--scans'
_diffrn_radiation_monochromator graphite
_diffrn_radiation_source 'fine--focus sealed tube'
_diffrn_radiation_type MoK\a
_diffrn_radiation_wavelength 0.71073
_diffrn_reflns_av_R_equivalents 0.0487
_diffrn_reflns_av_sigmaI/netI 0.0399
_diffrn_reflns_limit_h_max 11
_diffrn_reflns_limit_h_min -11
_diffrn_reflns_limit_k_max 26
_diffrn_reflns_limit_k_min -26
_diffrn_reflns_limit_l_max 11
_diffrn_reflns_limit_l_min -11
_diffrn_reflns_number 16312
_diffrn_reflns_theta_full 25.00
_diffrn_reflns_theta_max 28.33
_diffrn_reflns_theta_min 2.04
_exptl_absorpt_coefficient_mu 0.080
_exptl_absorpt_correction_T_max 0.9779
_exptl_absorpt_correction_T_min 0.9724
_exptl_absorpt_correction_type multi-scan
_exptl_absorpt_process_details '(SADABS; Bruker, 2008)'
_exptl_crystal_colour colourless
_exptl_crystal_density_diffrn 1.247
_exptl_crystal_density_method 'not measured'
_exptl_crystal_description block
_exptl_crystal_F_000 664
_exptl_crystal_size_max 0.45
_exptl_crystal_size_mid 0.30
_exptl_crystal_size_min 0.28
_refine_diff_density_max 0.215
_refine_diff_density_min -0.190
_refine_ls_extinction_coef 0.0193(16)
_refine_ls_extinction_expression Fc^*^=kFc[1+0.001xFc^2^\l^3^/sin(2\q)]^-1/4^
_refine_ls_extinction_method SHELXL
_refine_ls_goodness_of_fit_ref 1.006
_refine_ls_hydrogen_treatment constr
_refine_ls_matrix_type full
_refine_ls_number_parameters 209
_refine_ls_number_reflns 3887
_refine_ls_number_restraints 0
_refine_ls_restrained_S_all 1.006
_refine_ls_R_factor_all 0.0758
_refine_ls_R_factor_gt 0.0469
_refine_ls_shift/su_max 0.000
_refine_ls_shift/su_mean 0.000
_refine_ls_structure_factor_coef Fsqd
_refine_ls_weighting_details 'calc w=1/[\s^2^(Fo^2^)+(0.0450P)^2^+0.4268P] where P=(Fo^2^+2Fc^2^)/3'
_refine_ls_weighting_scheme calc
_refine_ls_wR_factor_gt 0.1076
_refine_ls_wR_factor_ref 0.1230
_reflns_number_gt 2643
_reflns_number_total 3887
_reflns_threshold_expression >2\s(I)
_cod_data_source_file rk2166.cif
_cod_data_source_block I
_cod_depositor_comments
;
The following automatic conversions were performed:
'_symmetry_cell_setting' value 'Monoclinic' changed to 'monoclinic'
according to '/home/saulius/struct/CIF-dictionaries/cif_core.dic'
dictionary named 'cif_core.dic' version 2.4.1 from 2010-06-29.

Automatic conversion script
Id: cif_fix_enum 1527 2010-12-29 10:47:43Z saulius 

The following automatic conversions were performed:

'_symmetry_cell_setting' value 'Monoclinic' changed to 'monoclinic'
according to /home/saulius/struct/CIF-dictionaries/cif_core.dic
dictionary named 'cif_core.dic' version 2.4.1 from 2010-06-29.

Automatic conversion script
Id: cif_fix_values 1715 2011-07-08 13:25:40Z adriana 
;
_cod_original_sg_symbol_H-M 'P 21/c'
_cod_database_code 2223536
_cod_database_fobs_code 2223536

loop_
_symmetry_equiv_pos_as_xyz
'x, y, z'
'-x, y+1/2, -z+1/2'
'-x, -y, -z'
'x, -y-1/2, z-1/2'

loop_
_atom_site_type_symbol
_atom_site_label
_atom_site_fract_x
_atom_site_fract_y
_atom_site_fract_z
_atom_site_U_iso_or_equiv
_atom_site_adp_type
_atom_site_calc_flag
_atom_site_refinement_flags
_atom_site_occupancy
_atom_site_disorder_assembly
_atom_site_disorder_group
O O 0.38174(14) 0.59067(5) 0.55612(11) 0.0515(3) Uani d . 1 . .
H H0 0.4272 0.6187 0.6095 0.077 Uiso calc R 1 . .
N N1 0.45310(16) 0.71135(6) 0.64977(13) 0.0428(3) Uani d . 1 . .
N N2 0.35464(15) 0.73474(6) 0.53973(12) 0.0370(3) Uani d . 1 . .
N N3 0.35122(17) 0.80050(6) 0.52295(13) 0.0431(3) Uani d . 1 . .
N N4 0.12557(16) 0.46827(6) 0.25528(13) 0.0450(3) Uani d . 1 . .
C C1 0.27977(18) 0.62176(7) 0.45473(14) 0.0372(3) Uani d . 1 . .
C C2 0.26092(18) 0.69109(7) 0.44291(14) 0.0359(3) Uani d . 1 . .
C C3 0.15528(18) 0.71937(7) 0.33526(15) 0.0387(4) Uani d . 1 . .
H H3B 0.1442 0.7656 0.3294 0.046 Uiso calc R 1 . .
C C4 0.06657(18) 0.67937(8) 0.23680(15) 0.0396(4) Uani d . 1 . .
C C5 0.08776(18) 0.61034(8) 0.24786(15) 0.0411(4) Uani d . 1 . .
H H5A 0.0296 0.5831 0.1813 0.049 Uiso calc R 1 . .
C C6 0.19162(19) 0.58095(7) 0.35372(15) 0.0389(4) Uani d . 1 . .
C C7 0.52040(19) 0.76738(8) 0.71051(15) 0.0399(4) Uani d . 1 . .
C C8 0.6352(2) 0.77626(9) 0.83005(17) 0.0519(4) Uani d . 1 . .
H H8A 0.6783 0.7402 0.8829 0.062 Uiso calc R 1 . .
C C9 0.6802(2) 0.84032(9) 0.86450(18) 0.0567(5) Uani d . 1 . .
H H9A 0.7565 0.8478 0.9425 0.068 Uiso calc R 1 . .
C C10 0.6153(2) 0.89575(9) 0.78609(18) 0.0564(5) Uani d . 1 . .
H H10A 0.6494 0.9385 0.8143 0.068 Uiso calc R 1 . .
C C11 0.5046(2) 0.88836(8) 0.67066(18) 0.0522(4) Uani d . 1 . .
H H11A 0.4621 0.9250 0.6194 0.063 Uiso calc R 1 . .
C C12 0.45687(19) 0.82249(7) 0.63192(15) 0.0399(4) Uani d . 1 . .
C C13 -0.0484(2) 0.70946(9) 0.11941(17) 0.0516(4) Uani d . 1 . .
H H13A -0.0474 0.7573 0.1280 0.077 Uiso calc R 1 . .
H H13B -0.1563 0.6931 0.1194 0.077 Uiso calc R 1 . .
H H13C -0.0147 0.6972 0.0361 0.077 Uiso calc R 1 . .
C C14 0.2234(2) 0.50642(7) 0.36353(17) 0.0478(4) Uani d . 1 . .
H H14A 0.3373 0.4984 0.3617 0.057 Uiso calc R 1 . .
H H14B 0.2014 0.4905 0.4498 0.057 Uiso calc R 1 . .
C C15 0.2099(2) 0.40745(8) 0.22420(18) 0.0501(4) Uani d . 1 . .
H H15A 0.1315 0.3767 0.1745 0.060 Uiso calc R 1 . .
H H15B 0.2586 0.3859 0.3082 0.060 Uiso calc R 1 . .
C C16 0.3396(3) 0.42154(9) 0.1423(2) 0.0644(5) Uani d . 1 . .
H H16A 0.3911 0.3804 0.1244 0.097 Uiso calc R 1 . .
H H16B 0.4190 0.4511 0.1919 0.097 Uiso calc R 1 . .
H H16C 0.2918 0.4421 0.0582 0.097 Uiso calc R 1 . .
C C17 -0.0343(2) 0.45337(10) 0.2867(2) 0.0622(5) Uani d . 1 . .
H H17A -0.0713 0.4915 0.3328 0.075 Uiso calc R 1 . .
H H17B -0.0251 0.4156 0.3482 0.075 Uiso calc R 1 . .
C C18 -0.1594(3) 0.43745(12) 0.1629(3) 0.0840(7) Uani d . 1 . .
H H18D -0.2619 0.4283 0.1896 0.126 Uiso calc R 1 . .
H H18A -0.1251 0.3990 0.1181 0.126 Uiso calc R 1 . .
H H18B -0.1708 0.4750 0.1023 0.126 Uiso calc R 1 . .

loop_
_atom_site_aniso_label
_atom_site_aniso_U_11
_atom_site_aniso_U_22
_atom_site_aniso_U_33
_atom_site_aniso_U_12
_atom_site_aniso_U_13
_atom_site_aniso_U_23
O 0.0601(8) 0.0407(6) 0.0447(7) 0.0052(5) -0.0154(5) -0.0021(5)
N1 0.0456(8) 0.0430(7) 0.0348(7) 0.0023(6) -0.0065(6) -0.0028(5)
N2 0.0374(7) 0.0373(6) 0.0339(7) 0.0030(5) 0.0000(5) -0.0027(5)
N3 0.0497(8) 0.0367(6) 0.0401(7) 0.0022(6) 0.0006(6) -0.0014(5)
N4 0.0456(8) 0.0400(7) 0.0465(8) -0.0009(6) 0.0003(6) -0.0097(6)
C1 0.0356(8) 0.0410(8) 0.0329(8) 0.0047(6) -0.0002(6) -0.0020(6)
C2 0.0343(8) 0.0407(7) 0.0310(8) 0.0017(6) 0.0015(6) -0.0056(6)
C3 0.0393(9) 0.0400(8) 0.0351(8) 0.0056(6) 0.0022(7) -0.0012(6)
C4 0.0345(8) 0.0500(9) 0.0326(8) 0.0037(6) 0.0017(6) -0.0009(6)
C5 0.0389(9) 0.0467(8) 0.0351(8) -0.0004(7) -0.0007(7) -0.0076(6)
C6 0.0378(8) 0.0396(8) 0.0378(8) 0.0023(6) 0.0030(7) -0.0047(6)
C7 0.0382(8) 0.0444(8) 0.0360(8) 0.0001(6) 0.0034(6) -0.0060(6)
C8 0.0514(11) 0.0586(10) 0.0408(10) 0.0004(8) -0.0052(8) -0.0057(7)
C9 0.0511(11) 0.0698(12) 0.0456(10) -0.0101(9) -0.0012(8) -0.0180(8)
C10 0.0595(12) 0.0536(10) 0.0560(11) -0.0137(8) 0.0103(9) -0.0167(8)
C11 0.0610(11) 0.0429(8) 0.0518(10) -0.0053(8) 0.0081(9) -0.0058(7)
C12 0.0392(8) 0.0433(8) 0.0366(8) -0.0012(6) 0.0053(7) -0.0052(6)
C13 0.0492(10) 0.0601(10) 0.0403(9) 0.0052(8) -0.0059(8) 0.0024(7)
C14 0.0519(10) 0.0415(8) 0.0449(10) 0.0034(7) -0.0056(8) -0.0070(7)
C15 0.0601(11) 0.0379(8) 0.0503(10) 0.0008(7) 0.0039(8) -0.0049(7)
C16 0.0789(15) 0.0567(11) 0.0610(12) 0.0135(10) 0.0216(11) 0.0026(9)
C17 0.0537(12) 0.0640(12) 0.0686(13) -0.0041(9) 0.0098(10) -0.0079(9)
C18 0.0543(13) 0.0847(15) 0.1061(19) -0.0137(11) -0.0048(12) -0.0191(13)

loop_
_atom_type_symbol
_atom_type_description
_atom_type_scat_dispersion_real
_atom_type_scat_dispersion_imag
_atom_type_scat_source
C C 0.0033 0.0016 'International Tables Vol C Tables 4.2.6.8 and 6.1.1.4'
H H 0.0000 0.0000 'International Tables Vol C Tables 4.2.6.8 and 6.1.1.4'
N N 0.0061 0.0033 'International Tables Vol C Tables 4.2.6.8 and 6.1.1.4'
O O 0.0106 0.0060 'International Tables Vol C Tables 4.2.6.8 and 6.1.1.4'

loop_
_geom_angle_atom_site_label_1
_geom_angle_atom_site_label_2
_geom_angle_atom_site_label_3
_geom_angle_site_symmetry_1
_geom_angle_site_symmetry_3
_geom_angle
_geom_angle_publ_flag
C1 O H0 . . 109.5 ?
N2 N1 C7 . . 103.20(12) ?
N3 N2 N1 . . 116.59(11) ?
N3 N2 C2 . . 121.46(12) ?
N1 N2 C2 . . 121.93(12) ?
N2 N3 C12 . . 102.94(11) ?
C14 N4 C17 . . 111.20(14) ?
C14 N4 C15 . . 111.45(13) ?
C17 N4 C15 . . 111.75(13) ?
O C1 C2 . . 124.37(13) ?
O C1 C6 . . 117.02(13) ?
C2 C1 C6 . . 118.58(13) ?
C3 C2 C1 . . 121.10(13) ?
C3 C2 N2 . . 118.39(13) ?
C1 C2 N2 . . 120.48(12) ?
C4 C3 C2 . . 120.50(14) ?
C4 C3 H3B . . 119.8 ?
C2 C3 H3B . . 119.8 ?
C3 C4 C5 . . 118.18(13) ?
C3 C4 C13 . . 121.00(14) ?
C5 C4 C13 . . 120.81(14) ?
C6 C5 C4 . . 122.51(13) ?
C6 C5 H5A . . 118.7 ?
C4 C5 H5A . . 118.7 ?
C5 C6 C1 . . 119.12(13) ?
C5 C6 C14 . . 123.30(13) ?
C1 C6 C14 . . 117.50(13) ?
N1 C7 C12 . . 108.20(13) ?
N1 C7 C8 . . 130.99(15) ?
C12 C7 C8 . . 120.82(14) ?
C9 C8 C7 . . 116.78(16) ?
C9 C8 H8A . . 121.6 ?
C7 C8 H8A . . 121.6 ?
C8 C9 C10 . . 122.39(17) ?
C8 C9 H9A . . 118.8 ?
C10 C9 H9A . . 118.8 ?
C11 C10 C9 . . 121.82(16) ?
C11 C10 H10A . . 119.1 ?
C9 C10 H10A . . 119.1 ?
C10 C11 C12 . . 116.99(16) ?
C10 C11 H11A . . 121.5 ?
C12 C11 H11A . . 121.5 ?
N3 C12 C7 . . 109.07(13) ?
N3 C12 C11 . . 129.73(15) ?
C7 C12 C11 . . 121.20(15) ?
C4 C13 H13A . . 109.5 ?
C4 C13 H13B . . 109.5 ?
H13A C13 H13B . . 109.5 ?
C4 C13 H13C . . 109.5 ?
H13A C13 H13C . . 109.5 ?
H13B C13 H13C . . 109.5 ?
N4 C14 C6 . . 113.51(13) ?
N4 C14 H14A . . 108.9 ?
C6 C14 H14A . . 108.9 ?
N4 C14 H14B . . 108.9 ?
C6 C14 H14B . . 108.9 ?
H14A C14 H14B . . 107.7 ?
N4 C15 C16 . . 112.49(14) ?
N4 C15 H15A . . 109.1 ?
C16 C15 H15A . . 109.1 ?
N4 C15 H15B . . 109.1 ?
C16 C15 H15B . . 109.1 ?
H15A C15 H15B . . 107.8 ?
C15 C16 H16A . . 109.5 ?
C15 C16 H16B . . 109.5 ?
H16A C16 H16B . . 109.5 ?
C15 C16 H16C . . 109.5 ?
H16A C16 H16C . . 109.5 ?
H16B C16 H16C . . 109.5 ?
N4 C17 C18 . . 113.18(17) ?
N4 C17 H17A . . 108.9 ?
C18 C17 H17A . . 108.9 ?
N4 C17 H17B . . 108.9 ?
C18 C17 H17B . . 108.9 ?
H17A C17 H17B . . 107.8 ?
C17 C18 H18D . . 109.5 ?
C17 C18 H18A . . 109.5 ?
H18D C18 H18A . . 109.5 ?
C17 C18 H18B . . 109.5 ?
H18D C18 H18B . . 109.5 ?
H18A C18 H18B . . 109.5 ?

loop_
_geom_bond_atom_site_label_1
_geom_bond_atom_site_label_2
_geom_bond_site_symmetry_2
_geom_bond_distance
_geom_bond_publ_flag
O C1 . 1.3572(17) ?
O H0 . 0.8200 ?
N1 N2 . 1.3395(16) ?
N1 C7 . 1.3503(19) ?
N2 N3 . 1.3259(16) ?
N2 C2 . 1.4323(18) ?
N3 C12 . 1.3520(19) ?
N4 C14 . 1.4548(19) ?
N4 C17 . 1.458(2) ?
N4 C15 . 1.4675(19) ?
C1 C2 . 1.399(2) ?
C1 C6 . 1.405(2) ?
C2 C3 . 1.389(2) ?
C3 C4 . 1.381(2) ?
C3 H3B . 0.9300 ?
C4 C5 . 1.394(2) ?
C4 C13 . 1.508(2) ?
C5 C6 . 1.379(2) ?
C5 H5A . 0.9300 ?
C6 C14 . 1.515(2) ?
C7 C12 . 1.404(2) ?
C7 C8 . 1.409(2) ?
C8 C9 . 1.363(2) ?
C8 H8A . 0.9300 ?
C9 C10 . 1.412(3) ?
C9 H9A . 0.9300 ?
C10 C11 . 1.357(2) ?
C10 H10A . 0.9300 ?
C11 C12 . 1.411(2) ?
C11 H11A . 0.9300 ?
C13 H13A . 0.9600 ?
C13 H13B . 0.9600 ?
C13 H13C . 0.9600 ?
C14 H14A . 0.9700 ?
C14 H14B . 0.9700 ?
C15 C16 . 1.499(3) ?
C15 H15A . 0.9700 ?
C15 H15B . 0.9700 ?
C16 H16A . 0.9600 ?
C16 H16B . 0.9600 ?
C16 H16C . 0.9600 ?
C17 C18 . 1.510(3) ?
C17 H17A . 0.9700 ?
C17 H17B . 0.9700 ?
C18 H18D . 0.9600 ?
C18 H18A . 0.9600 ?
C18 H18B . 0.9600 ?

loop_
_geom_hbond_atom_site_label_D
_geom_hbond_atom_site_label_H
_geom_hbond_atom_site_label_A
_geom_hbond_site_symmetry_A
_geom_hbond_distance_DH
_geom_hbond_distance_HA
_geom_hbond_distance_DA
_geom_hbond_angle_DHA
O H0 N1 . 0.82 1.902 2.621(2) 145.8

loop_
_geom_torsion_atom_site_label_1
_geom_torsion_atom_site_label_2
_geom_torsion_atom_site_label_3
_geom_torsion_atom_site_label_4
_geom_torsion_site_symmetry_1
_geom_torsion_site_symmetry_2
_geom_torsion_site_symmetry_3
_geom_torsion_site_symmetry_4
_geom_torsion
_geom_torsion_publ_flag
C7 N1 N2 N3 . . . . -0.03(18) ?
C7 N1 N2 C2 . . . . 178.32(13) ?
N1 N2 N3 C12 . . . . -0.08(17) ?
C2 N2 N3 C12 . . . . -178.45(13) ?
O C1 C2 C3 . . . . 179.28(14) ?
C6 C1 C2 C3 . . . . 1.2(2) ?
O C1 C2 N2 . . . . 1.3(2) ?
C6 C1 C2 N2 . . . . -176.75(13) ?
N3 N2 C2 C3 . . . . -5.1(2) ?
N1 N2 C2 C3 . . . . 176.66(14) ?
N3 N2 C2 C1 . . . . 172.94(14) ?
N1 N2 C2 C1 . . . . -5.3(2) ?
C1 C2 C3 C4 . . . . -0.2(2) ?
N2 C2 C3 C4 . . . . 177.75(14) ?
C2 C3 C4 C5 . . . . -0.8(2) ?
C2 C3 C4 C13 . . . . -179.95(15) ?
C3 C4 C5 C6 . . . . 0.9(2) ?
C13 C4 C5 C6 . . . . -179.94(15) ?
C4 C5 C6 C1 . . . . 0.1(2) ?
C4 C5 C6 C14 . . . . -176.51(15) ?
O C1 C6 C5 . . . . -179.32(14) ?
C2 C1 C6 C5 . . . . -1.1(2) ?
O C1 C6 C14 . . . . -2.6(2) ?
C2 C1 C6 C14 . . . . 175.67(14) ?
N2 N1 C7 C12 . . . . 0.14(17) ?
N2 N1 C7 C8 . . . . -179.45(17) ?
N1 C7 C8 C9 . . . . 179.60(17) ?
C12 C7 C8 C9 . . . . 0.1(2) ?
C7 C8 C9 C10 . . . . 0.5(3) ?
C8 C9 C10 C11 . . . . -0.5(3) ?
C9 C10 C11 C12 . . . . -0.1(3) ?
N2 N3 C12 C7 . . . . 0.16(16) ?
N2 N3 C12 C11 . . . . -179.77(17) ?
N1 C7 C12 N3 . . . . -0.20(18) ?
C8 C7 C12 N3 . . . . 179.44(15) ?
N1 C7 C12 C11 . . . . 179.74(15) ?
C8 C7 C12 C11 . . . . -0.6(2) ?
C10 C11 C12 N3 . . . . -179.46(17) ?
C10 C11 C12 C7 . . . . 0.6(3) ?
C17 N4 C14 C6 . . . . -84.24(18) ?
C15 N4 C14 C6 . . . . 150.36(14) ?
C5 C6 C14 N4 . . . . -3.9(2) ?
C1 C6 C14 N4 . . . . 179.50(14) ?
C14 N4 C15 C16 . . . . -76.89(18) ?
C17 N4 C15 C16 . . . . 158.01(16) ?
C14 N4 C17 C18 . . . . 158.75(16) ?
C15 N4 C17 C18 . . . . -76.0(2) ?

loop_
_cod_related_entry_id
_cod_related_entry_database
_cod_related_entry_code
1 ChemSpider 13564691
